data_7043087
loop_
_publ_author_name
'Huang, Xing-Cai'
'Zhao, Xin-Hua'
'Shao, Dong'
'Wang, Xin-Yi'

_publ_section_title
;
 Syntheses, structures, and magnetic properties of a family of end-on
 azido-bridged CuII--LnIII complexes
;
_journal_name_full 'Dalton Trans.'
_journal_paper_doi 10.1039/C7DT01167A
_journal_year 2017
_chemical_formula_sum 'C43 H52 Cu2 N22 O9 Tm2'
_chemical_formula_weight 1486.01
_chemical_name_common CuTmvaldmpnN3
_chemical_name_systematic ?
_space_group_IT_number 15
_symmetry_cell_setting monoclinic
_symmetry_space_group_name_Hall '-C 2yc'
_symmetry_space_group_name_H-M 'C 1 2/c 1'
_atom_sites_solution_hydrogens geom
_atom_sites_solution_primary direct
_atom_sites_solution_secondary difmap
_audit_creation_method SHELXL-97
_audit_update_record
;
2017-04-26 deposited with the CCDC.
2017-05-05 downloaded from the CCDC.
;
_cell_angle_alpha 90.00
_cell_angle_beta 109.811(2)
_cell_angle_gamma 90.00
_cell_formula_units_Z 4
_cell_length_a 22.168(4)
_cell_length_b 9.6653(16)
_cell_length_c 25.841(4)
_cell_measurement_reflns_used 9992
_cell_measurement_temperature 293(2)
_cell_measurement_theta_max 27.58
_cell_measurement_theta_min 2.35
_cell_volume 5209.0(15)
_computing_cell_refinement 'Bruker SAINT'
_computing_data_collection 'Bruker Apex'
_computing_data_reduction 'Bruker SAINT'
_computing_molecular_graphics Diamond
_computing_publication_material 'SHELXL-97 (Sheldrick, 2008)'
_computing_structure_refinement 'SHELXL-97 (Sheldrick, 2008)'
_computing_structure_solution 'SHELXS-97 (Sheldrick, 2008)'
_diffrn_ambient_temperature 293(2)
_diffrn_measured_fraction_theta_full 0.997
_diffrn_measured_fraction_theta_max 0.997
_diffrn_measurement_device_type 'Bruker APEX SMART'
_diffrn_measurement_method 'phi and omega scans'
_diffrn_radiation_monochromator graphite
_diffrn_radiation_source 'fine-focus sealed tube'
_diffrn_radiation_type MoK\a
_diffrn_radiation_wavelength 0.71073
_diffrn_reflns_av_R_equivalents 0.0295
_diffrn_reflns_av_unetI/netI 0.0208
_diffrn_reflns_limit_h_max 28
_diffrn_reflns_limit_h_min -28
_diffrn_reflns_limit_k_max 12
_diffrn_reflns_limit_k_min -12
_diffrn_reflns_limit_l_max 33
_diffrn_reflns_limit_l_min -33
_diffrn_reflns_number 32402
_diffrn_reflns_theta_full 27.60
_diffrn_reflns_theta_max 27.60
_diffrn_reflns_theta_min 1.68
_exptl_absorpt_coefficient_mu 4.255
_exptl_absorpt_correction_T_max 0.5147
_exptl_absorpt_correction_T_min 0.3096
_exptl_absorpt_correction_type multi-scan
_exptl_absorpt_process_details 'SADABS: Bruker, 2000'
_exptl_crystal_colour 'dark green'
_exptl_crystal_density_diffrn 1.895
_exptl_crystal_density_method 'not measured'
_exptl_crystal_description block
_exptl_crystal_F_000 2928
_exptl_crystal_size_max 0.36
_exptl_crystal_size_mid 0.24
_exptl_crystal_size_min 0.18
_refine_diff_density_max 0.836
_refine_diff_density_min -0.731
_refine_diff_density_rms 0.103
_refine_ls_extinction_method none
_refine_ls_goodness_of_fit_ref 1.191
_refine_ls_hydrogen_treatment constr
_refine_ls_matrix_type full
_refine_ls_number_parameters 361
_refine_ls_number_reflns 6029
_refine_ls_number_restraints 20
_refine_ls_restrained_S_all 1.191
_refine_ls_R_factor_all 0.0333
_refine_ls_R_factor_gt 0.0308
_refine_ls_shift/su_max 0.000
_refine_ls_shift/su_mean 0.000
_refine_ls_structure_factor_coef Fsqd
_refine_ls_weighting_details 'calc w=1/[\s^2^(Fo^2^)+(0.0310P)^2^+21.0000P] where P=(Fo^2^+2Fc^2^)/3'
_refine_ls_weighting_scheme calc
_refine_ls_wR_factor_gt 0.0757
_refine_ls_wR_factor_ref 0.0768
_reflns_number_gt 5703
_reflns_number_total 6029
_reflns_threshold_expression >2sigma(I)
_cod_data_source_file c7dt01167a2.cif
_cod_data_source_block CuTmvaldmpnN3
_cod_depositor_comments
;
 Marking attached hydrogen atoms.

 Antanas Vaitkus,
 2017-07-11

The following automatic conversions were performed:

'_symmetry_cell_setting' value 'Monoclinic' changed to 'monoclinic'
according to
/home/data/users/saulius/crontab/automatic-downloads/rss-feeds/RSC/lib/dictionaries/cif_core.dic
dictionary named 'cif_core.dic' version 2.4.2 from 2011-04-26.

'_exptl_absorpt_correction_type' value 'Multi-Scan' changed to
'multi-scan' according to
/home/data/users/saulius/crontab/automatic-downloads/rss-feeds/RSC/lib/dictionaries/cif_core.dic
dictionary named 'cif_core.dic' version 2.4.2 from 2011-04-26.

Automatic conversion script
Id: cif_fix_values 4973 2017-02-22 13:04:09Z antanas 
;
_cod_original_cell_volume 5209.1(15)
_cod_original_sg_symbol_H-M C2/c
_cod_database_code 7043087

loop_
_symmetry_equiv_pos_as_xyz
'x, y, z'
'-x, y, -z+1/2'
'x+1/2, y+1/2, z'
'-x+1/2, y+1/2, -z+1/2'
'-x, -y, -z'
'x, -y, z-1/2'
'-x+1/2, -y+1/2, -z'
'x+1/2, -y+1/2, z-1/2'

loop_
_atom_site_label
_atom_site_type_symbol
_atom_site_fract_x
_atom_site_fract_y
_atom_site_fract_z
_atom_site_U_iso_or_equiv
_atom_site_adp_type
_atom_site_occupancy
_atom_site_symmetry_multiplicity
_atom_site_calc_flag
_atom_site_refinement_flags
_atom_site_attached_hydrogens
Tm1 Tm 0.286317(7) 0.342831(17) 0.072637(6) 0.02646(6) Uani 1 1 d . 0
Cu1 Cu 0.44180(2) 0.23447(5) 0.100292(19) 0.02858(11) Uani 1 1 d . 0
C1 C 0.40642(19) 0.5255(4) 0.06700(16) 0.0313(8) Uani 1 1 d . 0
C2 C 0.3621(2) 0.6334(4) 0.05581(18) 0.0343(9) Uani 1 1 d . 0
C3 C 0.3776(2) 0.7643(4) 0.0431(2) 0.0434(10) Uani 1 1 d . 0
H3 H 0.3475 0.8350 0.0364 0.052 Uiso 1 1 calc R 0
C4 C 0.4374(2) 0.7911(5) 0.0403(2) 0.0477(11) Uani 1 1 d . 0
H4 H 0.4473 0.8787 0.0305 0.057 Uiso 1 1 calc R 0
C5 C 0.4821(2) 0.6883(5) 0.0518(2) 0.0458(11) Uani 1 1 d . 0
H5 H 0.5226 0.7067 0.0502 0.055 Uiso 1 1 calc R 0
C6 C 0.4680(2) 0.5543(4) 0.06621(18) 0.0369(9) Uani 1 1 d . 0
C7 C 0.5194(2) 0.4561(5) 0.08152(19) 0.0408(10) Uani 1 1 d . 0
H7 H 0.5581 0.4876 0.0794 0.049 Uiso 1 1 calc R 0
C8 C 0.5819(2) 0.2611(6) 0.1108(2) 0.0533(13) Uani 1 1 d . 0
H8A H 0.6156 0.3303 0.1222 0.064 Uiso 1 1 calc R 0
H8B H 0.5840 0.2183 0.0774 0.064 Uiso 1 1 calc R 0
C9 C 0.59561(19) 0.1514(4) 0.15517(17) 0.0343(9) Uani 1 1 d . 0
C10 C 0.6633(2) 0.0999(5) 0.1642(2) 0.0474(11) Uani 1 1 d . 0
H10A H 0.6648 0.0568 0.1311 0.071 Uiso 1 1 calc R 0
H10B H 0.6754 0.0338 0.1937 0.071 Uiso 1 1 calc R 0
H10C H 0.6926 0.1766 0.1734 0.071 Uiso 1 1 calc R 0
C11 C 0.5909(2) 0.2081(6) 0.2081(2) 0.0560(14) Uani 1 1 d . 0
H11A H 0.6210 0.2825 0.2210 0.084 Uiso 1 1 calc R 0
H11B H 0.6006 0.1361 0.2353 0.084 Uiso 1 1 calc R 0
H11C H 0.5483 0.2417 0.2018 0.084 Uiso 1 1 calc R 0
C12 C 0.5498(2) 0.0318(5) 0.1339(2) 0.0437(10) Uani 1 1 d . 0
H12A H 0.5475 0.0102 0.0966 0.052 Uiso 1 1 calc R 0
H12B H 0.5664 -0.0491 0.1565 0.052 Uiso 1 1 calc R 0
C13 C 0.4609(2) -0.0299(5) 0.15738(19) 0.0396(9) Uani 1 1 d . 0
H13 H 0.4861 -0.1076 0.1708 0.048 Uiso 1 1 calc R 0
C14 C 0.3998(2) -0.0271(4) 0.16518(17) 0.0345(8) Uani 1 1 d . 0
C15 C 0.3870(2) -0.1326(5) 0.1977(2) 0.0431(10) Uani 1 1 d . 0
H15 H 0.4168 -0.2030 0.2112 0.052 Uiso 1 1 calc R 0
C16 C 0.3309(2) -0.1330(5) 0.2097(2) 0.0454(11) Uani 1 1 d . 0
H16 H 0.3231 -0.2027 0.2314 0.054 Uiso 1 1 calc R 0
C17 C 0.2864(2) -0.0291(5) 0.18916(17) 0.0390(9) Uani 1 1 d . 0
H17 H 0.2484 -0.0289 0.1970 0.047 Uiso 1 1 calc R 0
C18 C 0.2981(2) 0.0743(4) 0.15717(16) 0.0331(8) Uani 1 1 d . 0
C19 C 0.35444(19) 0.0766(4) 0.14345(15) 0.0296(8) Uani 1 1 d . 0
C20 C 0.2671(2) 0.7044(5) 0.0732(2) 0.0445(10) Uani 1 1 d . 0
H20A H 0.2939 0.7431 0.1075 0.067 Uiso 1 1 calc R 0
H20B H 0.2292 0.6661 0.0776 0.067 Uiso 1 1 calc R 0
H20C H 0.2553 0.7755 0.0456 0.067 Uiso 1 1 calc R 0
C21 C 0.2102(3) 0.2131(7) 0.1618(3) 0.0651(17) Uani 1 1 d . 0
H21A H 0.1769 0.1447 0.1504 0.098 Uiso 1 1 calc R 0
H21B H 0.1922 0.3031 0.1507 0.098 Uiso 1 1 calc R 0
H21C H 0.2299 0.2106 0.2011 0.098 Uiso 1 1 calc R 0
N1 N 0.51941(16) 0.3317(4) 0.09765(15) 0.0364(8) Uani 1 1 d . 0
N2 N 0.48514(16) 0.0613(3) 0.13423(15) 0.0345(7) Uani 1 1 d . 0
N3 N 0.3108(2) 0.4551(5) 0.15587(17) 0.0563(11) Uani 1 1 d . 0
N4 N 0.31967(18) 0.4872(4) 0.20044(15) 0.0387(8) Uani 1 1 d . 0
N5 N 0.3284(3) 0.5206(6) 0.2450(2) 0.0775(16) Uani 1 1 d . 0
N6 N 0.27103(18) 0.3528(4) -0.02106(15) 0.0367(8) Uani 1 1 d . 0
N7 N 0.3044(2) 0.4312(5) -0.04107(19) 0.0612(12) Uani 1 1 d . 0
N8 N 0.3348(3) 0.5001(8) -0.0597(3) 0.097(2) Uani 1 1 d . 0
N9 N 0.41799(19) 0.1457(4) 0.00977(17) 0.0470(10) Uani 1 1 d . 0
N10 N 0.36846(16) 0.1138(3) -0.01972(14) 0.0307(7) Uani 1 1 d . 0
N11 N 0.31858(17) 0.0781(4) -0.05090(16) 0.0432(9) Uani 1 1 d . 0
O1 O 0.38879(12) 0.4002(3) 0.07777(12) 0.0317(6) Uani 1 1 d . 0
O2 O 0.36229(13) 0.1785(3) 0.11191(11) 0.0316(6) Uani 1 1 d . 0
O3 O 0.30169(14) 0.5967(3) 0.05637(13) 0.0356(6) Uani 1 1 d . 0
O4 O 0.25776(15) 0.1845(3) 0.13671(13) 0.0428(7) Uani 1 1 d . 0
C22 C 0.5000 0.519(2) 0.2500 0.170(6) Uani 1 2 d SDU 3
O5 O 0.4785(8) 0.6108(15) 0.2816(7) 0.153(5) Uani 0.50 1 d PDU 1

loop_
_atom_site_aniso_label
_atom_site_aniso_U_11
_atom_site_aniso_U_22
_atom_site_aniso_U_33
_atom_site_aniso_U_23
_atom_site_aniso_U_13
_atom_site_aniso_U_12
Tm1 0.02444(9) 0.02888(9) 0.02671(9) 0.00170(6) 0.00953(6) -0.00082(6)
Cu1 0.0229(2) 0.0297(2) 0.0324(2) 0.00513(18) 0.00833(18) -0.00095(18)
C1 0.0316(19) 0.0280(18) 0.0324(19) 0.0017(15) 0.0086(15) -0.0078(15)
C2 0.034(2) 0.0287(19) 0.039(2) -0.0015(16) 0.0101(17) -0.0044(16)
C3 0.047(3) 0.027(2) 0.054(3) 0.0023(19) 0.014(2) -0.0011(18)
C4 0.052(3) 0.030(2) 0.059(3) 0.007(2) 0.016(2) -0.011(2)
C5 0.040(2) 0.039(2) 0.058(3) 0.006(2) 0.016(2) -0.0121(19)
C6 0.033(2) 0.033(2) 0.043(2) 0.0082(18) 0.0122(17) -0.0037(17)
C7 0.028(2) 0.046(3) 0.048(2) 0.010(2) 0.0124(18) -0.0079(18)
C8 0.031(2) 0.064(3) 0.069(3) 0.024(3) 0.023(2) 0.008(2)
C9 0.0238(18) 0.039(2) 0.036(2) 0.0013(17) 0.0051(16) 0.0005(16)
C10 0.029(2) 0.052(3) 0.058(3) 0.003(2) 0.011(2) 0.005(2)
C11 0.043(3) 0.071(4) 0.046(3) -0.017(3) 0.005(2) 0.013(3)
C12 0.033(2) 0.037(2) 0.062(3) -0.005(2) 0.017(2) 0.0039(18)
C13 0.037(2) 0.034(2) 0.045(2) 0.0074(18) 0.0092(18) 0.0025(17)
C14 0.038(2) 0.031(2) 0.034(2) 0.0048(16) 0.0115(17) -0.0022(17)
C15 0.049(3) 0.034(2) 0.045(2) 0.0100(19) 0.014(2) 0.0003(19)
C16 0.057(3) 0.040(2) 0.043(2) 0.0121(19) 0.022(2) -0.007(2)
C17 0.045(2) 0.044(2) 0.032(2) -0.0003(18) 0.0188(18) -0.0091(19)
C18 0.038(2) 0.035(2) 0.0285(19) 0.0022(16) 0.0149(16) -0.0044(17)
C19 0.0338(19) 0.0301(19) 0.0230(17) 0.0011(14) 0.0071(15) -0.0035(15)
C20 0.049(3) 0.033(2) 0.054(3) -0.004(2) 0.022(2) 0.005(2)
C21 0.072(4) 0.065(3) 0.085(4) 0.020(3) 0.062(4) 0.017(3)
N1 0.0259(16) 0.042(2) 0.0418(19) 0.0106(15) 0.0119(14) 0.0005(14)
N2 0.0320(17) 0.0296(17) 0.0411(19) 0.0001(14) 0.0113(15) -0.0002(14)
N3 0.065(3) 0.068(3) 0.034(2) -0.007(2) 0.0137(19) 0.005(2)
N4 0.043(2) 0.0387(19) 0.035(2) 0.0023(15) 0.0149(16) 0.0064(16)
N5 0.111(5) 0.080(4) 0.047(3) -0.002(3) 0.034(3) 0.028(3)
N6 0.0382(19) 0.0379(19) 0.0319(18) -0.0093(15) 0.0091(15) -0.0054(15)
N7 0.063(3) 0.067(3) 0.054(3) -0.008(2) 0.019(2) -0.017(2)
N8 0.109(5) 0.118(5) 0.073(4) -0.006(4) 0.041(4) -0.060(4)
N9 0.035(2) 0.058(3) 0.045(2) -0.0061(19) 0.0089(17) -0.0056(18)
N10 0.0320(18) 0.0301(16) 0.0319(17) 0.0014(13) 0.0132(14) 0.0016(14)
N11 0.0306(18) 0.047(2) 0.049(2) -0.0112(18) 0.0092(16) 0.0036(16)
O1 0.0265(13) 0.0259(13) 0.0423(15) 0.0053(12) 0.0114(12) -0.0014(11)
O2 0.0283(13) 0.0343(14) 0.0347(14) 0.0112(11) 0.0141(11) 0.0006(11)
O3 0.0341(15) 0.0274(14) 0.0475(17) -0.0022(12) 0.0167(13) -0.0009(12)
O4 0.0428(17) 0.0486(18) 0.0482(18) 0.0154(14) 0.0298(15) 0.0071(14)
C22 0.160(9) 0.160(10) 0.197(10) 0.000 0.070(7) 0.000
O5 0.151(8) 0.142(8) 0.158(9) 0.001(7) 0.043(7) -0.018(7)

loop_
_atom_type_symbol
_atom_type_description
_atom_type_scat_dispersion_real
_atom_type_scat_dispersion_imag
_atom_type_scat_source
C C 0.0033 0.0016 'International Tables Vol C Tables 4.2.6.8 and 6.1.1.4'
H H 0.0000 0.0000 'International Tables Vol C Tables 4.2.6.8 and 6.1.1.4'
N N 0.0061 0.0033 'International Tables Vol C Tables 4.2.6.8 and 6.1.1.4'
O O 0.0106 0.0060 'International Tables Vol C Tables 4.2.6.8 and 6.1.1.4'
Cu Cu 0.3201 1.2651 'International Tables Vol C Tables 4.2.6.8 and 6.1.1.4'
Tm Tm -0.3139 5.2483 'International Tables Vol C Tables 4.2.6.8 and 6.1.1.4'

loop_
_geom_angle_atom_site_label_1
_geom_angle_atom_site_label_2
_geom_angle_atom_site_label_3
_geom_angle
_geom_angle_site_symmetry_1
_geom_angle_site_symmetry_3
O2 Tm1 O1 64.98(9) . .
O2 Tm1 N3 90.48(14) . .
O1 Tm1 N3 85.27(14) . .
O2 Tm1 N11 149.32(12) . 7
O1 Tm1 N11 145.25(13) . 7
N3 Tm1 N11 88.29(15) . 7
O2 Tm1 N6 108.39(11) . .
O1 Tm1 N6 80.96(11) . .
N3 Tm1 N6 148.87(15) . .
N11 Tm1 N6 87.37(14) 7 .
O2 Tm1 N6 82.63(12) . 7
O1 Tm1 N6 123.12(11) . 7
N3 Tm1 N6 142.96(15) . 7
N11 Tm1 N6 80.08(13) 7 7
N6 Tm1 N6 66.07(15) . 7
O2 Tm1 O4 65.97(10) . .
O1 Tm1 O4 125.39(10) . .
N3 Tm1 O4 72.60(15) . .
N11 Tm1 O4 84.49(13) 7 .
N6 Tm1 O4 137.42(12) . .
N6 Tm1 O4 71.36(12) 7 .
O2 Tm1 O3 128.79(9) . .
O1 Tm1 O3 65.79(9) . .
N3 Tm1 O3 72.31(14) . .
N11 Tm1 O3 79.71(12) 7 .
N6 Tm1 O3 76.58(11) . .
N6 Tm1 O3 138.01(11) 7 .
O4 Tm1 O3 141.74(10) . .
O2 Tm1 Cu1 32.92(6) . .
O1 Tm1 Cu1 32.82(7) . .
N3 Tm1 Cu1 92.73(12) . .
N11 Tm1 Cu1 177.58(11) 7 .
N6 Tm1 Cu1 90.63(9) . .
N6 Tm1 Cu1 100.35(9) 7 .
O4 Tm1 Cu1 97.90(7) . .
O3 Tm1 Cu1 98.51(6) . .
O1 Cu1 O2 77.93(11) . .
O1 Cu1 N2 167.61(13) . .
O2 Cu1 N2 91.45(13) . .
O1 Cu1 N1 92.43(13) . .
O2 Cu1 N1 166.31(14) . .
N2 Cu1 N1 96.87(14) . .
O1 Cu1 N9 95.28(13) . .
O2 Cu1 N9 98.03(13) . .
N2 Cu1 N9 92.50(15) . .
N1 Cu1 N9 92.47(15) . .
O1 Cu1 Tm1 39.58(8) . .
O2 Cu1 Tm1 39.32(8) . .
N2 Cu1 Tm1 130.64(10) . .
N1 Cu1 Tm1 132.00(10) . .
N9 Cu1 Tm1 91.88(10) . .
O1 C1 C2 119.2(3) . .
O1 C1 C6 122.7(4) . .
C2 C1 C6 118.1(4) . .
C3 C2 O3 123.7(4) . .
C3 C2 C1 121.3(4) . .
O3 C2 C1 114.9(3) . .
C4 C3 C2 120.5(4) . .
C4 C3 H3 119.8 . .
C2 C3 H3 119.8 . .
C5 C4 C3 119.5(4) . .
C5 C4 H4 120.2 . .
C3 C4 H4 120.2 . .
C4 C5 C6 121.1(4) . .
C4 C5 H5 119.5 . .
C6 C5 H5 119.5 . .
C1 C6 C5 119.4(4) . .
C1 C6 C7 123.6(4) . .
C5 C6 C7 116.9(4) . .
N1 C7 C6 128.9(4) . .
N1 C7 H7 115.6 . .
C6 C7 H7 115.6 . .
N1 C8 C9 115.4(4) . .
N1 C8 H8A 108.4 . .
C9 C8 H8A 108.4 . .
N1 C8 H8B 108.4 . .
C9 C8 H8B 108.4 . .
H8A C8 H8B 107.5 . .
C11 C9 C12 111.2(4) . .
C11 C9 C8 112.0(4) . .
C12 C9 C8 108.8(4) . .
C11 C9 C10 110.3(4) . .
C12 C9 C10 108.1(4) . .
C8 C9 C10 106.2(4) . .
C9 C10 H10A 109.5 . .
C9 C10 H10B 109.5 . .
H10A C10 H10B 109.5 . .
C9 C10 H10C 109.5 . .
H10A C10 H10C 109.5 . .
H10B C10 H10C 109.5 . .
C9 C11 H11A 109.5 . .
C9 C11 H11B 109.5 . .
H11A C11 H11B 109.5 . .
C9 C11 H11C 109.5 . .
H11A C11 H11C 109.5 . .
H11B C11 H11C 109.5 . .
N2 C12 C9 112.7(4) . .
N2 C12 H12A 109.0 . .
C9 C12 H12A 109.0 . .
N2 C12 H12B 109.0 . .
C9 C12 H12B 109.0 . .
H12A C12 H12B 107.8 . .
N2 C13 C14 128.2(4) . .
N2 C13 H13 115.9 . .
C14 C13 H13 115.9 . .
C19 C14 C15 119.8(4) . .
C19 C14 C13 122.8(4) . .
C15 C14 C13 117.4(4) . .
C16 C15 C14 120.9(4) . .
C16 C15 H15 119.5 . .
C14 C15 H15 119.5 . .
C15 C16 C17 119.5(4) . .
C15 C16 H16 120.2 . .
C17 C16 H16 120.2 . .
C18 C17 C16 120.1(4) . .
C18 C17 H17 119.9 . .
C16 C17 H17 119.9 . .
C17 C18 O4 124.2(4) . .
C17 C18 C19 121.8(4) . .
O4 C18 C19 114.0(3) . .
O2 C19 C14 123.6(4) . .
O2 C19 C18 118.6(3) . .
C14 C19 C18 117.8(4) . .
O3 C20 H20A 109.5 . .
O3 C20 H20B 109.5 . .
H20A C20 H20B 109.5 . .
O3 C20 H20C 109.5 . .
H20A C20 H20C 109.5 . .
H20B C20 H20C 109.5 . .
O4 C21 H21A 109.5 . .
O4 C21 H21B 109.5 . .
H21A C21 H21B 109.5 . .
O4 C21 H21C 109.5 . .
H21A C21 H21C 109.5 . .
H21B C21 H21C 109.5 . .
C7 N1 C8 114.0(4) . .
C7 N1 Cu1 123.8(3) . .
C8 N1 Cu1 122.0(3) . .
C13 N2 C12 115.7(4) . .
C13 N2 Cu1 124.8(3) . .
C12 N2 Cu1 119.4(3) . .
N4 N3 Tm1 166.9(4) . .
N3 N4 N5 179.4(6) . .
N7 N6 Tm1 122.8(3) . .
N7 N6 Tm1 120.5(3) . 7
Tm1 N6 Tm1 113.93(15) . 7
N8 N7 N6 178.7(7) . .
N10 N9 Cu1 126.5(3) . .
N9 N10 N11 177.8(4) . .
N10 N11 Tm1 134.3(3) . 7
C1 O1 Cu1 128.2(2) . .
C1 O1 Tm1 124.2(2) . .
Cu1 O1 Tm1 107.61(12) . .
C19 O2 Cu1 127.6(2) . .
C19 O2 Tm1 123.9(2) . .
Cu1 O2 Tm1 107.77(11) . .
C2 O3 C20 115.5(3) . .
C2 O3 Tm1 115.7(2) . .
C20 O3 Tm1 122.3(3) . .
C18 O4 C21 117.1(3) . .
C18 O4 Tm1 116.9(2) . .
C21 O4 Tm1 124.9(3) . .
O5 C22 O5 101(2) 2_655 .

loop_
_geom_bond_atom_site_label_1
_geom_bond_atom_site_label_2
_geom_bond_distance
_geom_bond_site_symmetry_2
Tm1 O2 2.287(3) .
Tm1 O1 2.298(3) .
Tm1 N3 2.304(4) .
Tm1 N11 2.329(4) 7
Tm1 N6 2.330(4) .
Tm1 N6 2.412(3) 7
Tm1 O4 2.489(3) .
Tm1 O3 2.532(3) .
Tm1 Cu1 3.4379(7) .
Cu1 O1 1.955(3) .
Cu1 O2 1.962(3) .
Cu1 N2 1.980(3) .
Cu1 N1 1.982(3) .
Cu1 N9 2.377(4) .
C1 O1 1.331(5) .
C1 C2 1.394(6) .
C1 C6 1.399(6) .
C2 C3 1.380(6) .
C2 O3 1.389(5) .
C3 C4 1.377(7) .
C3 H3 0.9300 .
C4 C5 1.363(7) .
C4 H4 0.9300 .
C5 C6 1.412(6) .
C5 H5 0.9300 .
C6 C7 1.432(6) .
C7 N1 1.272(6) .
C7 H7 0.9300 .
C8 N1 1.478(6) .
C8 C9 1.516(6) .
C8 H8A 0.9700 .
C8 H8B 0.9700 .
C9 C11 1.510(6) .
C9 C12 1.514(6) .
C9 C10 1.523(6) .
C10 H10A 0.9600 .
C10 H10B 0.9600 .
C10 H10C 0.9600 .
C11 H11A 0.9600 .
C11 H11B 0.9600 .
C11 H11C 0.9600 .
C12 N2 1.464(5) .
C12 H12A 0.9700 .
C12 H12B 0.9700 .
C13 N2 1.281(5) .
C13 C14 1.437(6) .
C13 H13 0.9300 .
C14 C19 1.396(6) .
C14 C15 1.409(6) .
C15 C16 1.380(7) .
C15 H15 0.9300 .
C16 C17 1.381(7) .
C16 H16 0.9300 .
C17 C18 1.376(6) .
C17 H17 0.9300 .
C18 O4 1.377(5) .
C18 C19 1.409(5) .
C19 O2 1.327(5) .
C20 O3 1.443(5) .
C20 H20A 0.9600 .
C20 H20B 0.9600 .
C20 H20C 0.9600 .
C21 O4 1.438(5) .
C21 H21A 0.9600 .
C21 H21B 0.9600 .
C21 H21C 0.9600 .
N3 N4 1.143(5) .
N4 N5 1.147(6) .
N6 N7 1.284(6) .
N6 Tm1 2.412(3) 7
N7 N8 1.162(7) .
N9 N10 1.147(5) .
N10 N11 1.178(5) .
N11 Tm1 2.329(4) 7
C22 O5 1.3952(10) 2_655
C22 O5 1.3952(10) .
